data_4065493
loop_
_publ_author_name
'Albahily, Khalid'
'Ahmed, Zeeshan'
'Gambarotta, Sandro'
'Ko\,c, Ece'
'Duchateau, Robbert'
'Korobkov, Ilia'

_publ_section_title
;
 New Iminophosphonamide Chromium(II) Complexes as Highly Active
 Polymer-Free Ethylene Oligomerization Catalysts
;
_journal_issue 21
_journal_name_full Organometallics
_journal_page_first 6022
_journal_paper_doi 10.1021/om2008474
_journal_volume 30
_journal_year 2011
_chemical_formula_sum 'C47.5 H68 Cr2 N8 O4 P4'
_chemical_formula_weight 1042.98
_chemical_name_systematic
; 
 ? 
;
_space_group_IT_number 2
_symmetry_cell_setting triclinic
_symmetry_space_group_name_Hall '-P 1'
_symmetry_space_group_name_H-M 'P -1'
_atom_sites_solution_hydrogens geom
_atom_sites_solution_primary direct
_atom_sites_solution_secondary difmap
_audit_creation_method SHELXL-97
_cell_angle_alpha 80.2940(10)
_cell_angle_beta 78.8410(10)
_cell_angle_gamma 79.5040(10)
_cell_formula_units_Z 2
_cell_length_a 11.1140(8)
_cell_length_b 13.2931(10)
_cell_length_c 18.0547(14)
_cell_measurement_reflns_used 8950
_cell_measurement_temperature 200(2)
_cell_measurement_theta_max 0.00
_cell_measurement_theta_min 0.00
_cell_volume 2548.5(3)
_computing_cell_refinement 'Bruker SMART'
_computing_data_collection 'Bruker SMART'
_computing_data_reduction 'Bruker SAINT'
_computing_molecular_graphics 'Bruker SHELXTL'
_computing_publication_material 'Bruker SHELXTL'
_computing_structure_refinement 'SHELXL-97 (Sheldrick, 2008)'
_computing_structure_solution 'SHELXS-97 (Sheldrick, 2008)'
_diffrn_ambient_temperature 200(2)
_diffrn_measured_fraction_theta_full 0.974
_diffrn_measured_fraction_theta_max 0.974
_diffrn_measurement_device_type 'CCD area detector'
_diffrn_measurement_method 'phi and omega scans'
_diffrn_radiation_monochromator graphite
_diffrn_radiation_source 'fine-focus sealed tube'
_diffrn_radiation_type MoK\a
_diffrn_radiation_wavelength 0.71073
_diffrn_reflns_av_R_equivalents 0.0509
_diffrn_reflns_av_sigmaI/netI 0.0901
_diffrn_reflns_limit_h_max 13
_diffrn_reflns_limit_h_min -13
_diffrn_reflns_limit_k_max 16
_diffrn_reflns_limit_k_min -16
_diffrn_reflns_limit_l_max 22
_diffrn_reflns_limit_l_min -22
_diffrn_reflns_number 22266
_diffrn_reflns_theta_full 26.40
_diffrn_reflns_theta_max 26.40
_diffrn_reflns_theta_min 1.82
_exptl_absorpt_coefficient_mu 0.602
_exptl_absorpt_correction_T_max 0.9534
_exptl_absorpt_correction_T_min 0.9151
_exptl_absorpt_correction_type multi-scan
_exptl_absorpt_process_details SADABS
_exptl_crystal_colour green
_exptl_crystal_density_diffrn 1.359
_exptl_crystal_density_meas ?
_exptl_crystal_density_method 'not measured'
_exptl_crystal_description block
_exptl_crystal_F_000 1098
_exptl_crystal_size_max 0.15
_exptl_crystal_size_mid 0.08
_exptl_crystal_size_min 0.08
_refine_diff_density_max 0.520
_refine_diff_density_min -0.406
_refine_diff_density_rms 0.082
_refine_ls_extinction_method none
_refine_ls_goodness_of_fit_ref 1.040
_refine_ls_hydrogen_treatment constr
_refine_ls_matrix_type full
_refine_ls_number_parameters 610
_refine_ls_number_reflns 10183
_refine_ls_number_restraints 31
_refine_ls_restrained_S_all 1.038
_refine_ls_R_factor_all 0.1037
_refine_ls_R_factor_gt 0.0527
_refine_ls_shift/su_max 0.001
_refine_ls_shift/su_mean 0.000
_refine_ls_structure_factor_coef Fsqd
_refine_ls_weighting_details 'calc w=1/[\s^2^(Fo^2^)+(0.0526P)^2^]'
_refine_ls_weighting_scheme calc
_refine_ls_wR_factor_gt 0.1073
_refine_ls_wR_factor_ref 0.1243
_reflns_number_gt 6380
_reflns_number_total 10183
_reflns_threshold_expression >2sigma(I)
_cod_data_source_file om2008474_si_002.cif
_cod_data_source_block 07075
_cod_depositor_comments
;
The following automatic conversions were performed:

'_symmetry_cell_setting' value 'Triclinic' changed to 'triclinic'
according to /home/saulius/struct/CIF-dictionaries/cif_core.dic
dictionary named 'cif_core.dic' version 2.4.1 from 2010-06-29.

Automatic conversion script
Id: cif_fix_values 1715 2011-07-08 13:25:40Z adriana 

The following automatic conversions were performed:

'_exptl_crystal_density_meas' value 'n/a' was changed to '?' - the
value is perceived as not measured.

Automatic conversion script
Id: cif_fix_values 3008 2015-01-20 13:52:24Z robertas 
;
_cod_original_sg_symbol_H-M P-1
_cod_original_formula_sum 'C47.50 H68 Cr2 N8 O4 P4'
_cod_database_code 4065493

loop_
_symmetry_equiv_pos_as_xyz
'x, y, z'
'-x, -y, -z'

loop_
_atom_site_label
_atom_site_type_symbol
_atom_site_fract_x
_atom_site_fract_y
_atom_site_fract_z
_atom_site_U_iso_or_equiv
_atom_site_adp_type
_atom_site_occupancy
_atom_site_symmetry_multiplicity
_atom_site_calc_flag
_atom_site_refinement_flags
_atom_site_disorder_assembly
_atom_site_disorder_group
Cr1 Cr 0.54016(5) 1.00760(4) 0.91483(3) 0.02188(15) Uani 1 1 d . . .
Cr2 Cr 0.38784(5) 0.51621(5) 0.46279(3) 0.02451(15) Uani 1 1 d . . .
P1 P 0.29185(8) 0.92242(7) 0.97611(5) 0.0226(2) Uani 1 1 d . . .
P2 P 0.34964(8) 0.95631(7) 0.82920(5) 0.0236(2) Uani 1 1 d . . .
P3 P 0.17739(8) 0.68055(8) 0.52227(6) 0.0278(2) Uani 1 1 d . . .
P4 P 0.38016(8) 0.67088(8) 0.57547(5) 0.0258(2) Uani 1 1 d . . .
N1 N 0.3130(3) 0.8551(2) 0.90141(16) 0.0252(7) Uani 1 1 d . . .
N2 N 0.3082(2) 1.0303(2) 0.90638(15) 0.0217(6) Uani 1 1 d . . .
N3 N 0.4406(2) 0.9100(2) 0.99849(15) 0.0218(6) Uani 1 1 d . . .
N4 N 0.5022(3) 0.9546(2) 0.82255(16) 0.0243(7) Uani 1 1 d . . .
N5 N 0.2697(2) 0.5894(2) 0.58164(16) 0.0259(7) Uani 1 1 d . . .
N6 N 0.2807(3) 0.7616(2) 0.52920(17) 0.0291(7) Uani 1 1 d . . .
N7 N 0.2385(3) 0.6273(2) 0.44310(16) 0.0273(7) Uani 1 1 d . . .
N8 N 0.4848(2) 0.6138(2) 0.50239(16) 0.0238(7) Uani 1 1 d . . .
O1 O 0.4147(2) 0.84245(19) 1.14732(13) 0.0298(6) Uani 1 1 d . . .
O2 O 0.7350(2) 0.9582(2) 0.83001(14) 0.0333(6) Uani 1 1 d . . .
O3 O 0.3422(2) 0.5150(2) 0.33321(14) 0.0324(6) Uani 1 1 d . . .
O4 O 0.7163(2) 0.61482(19) 0.52518(14) 0.0290(6) Uani 1 1 d . . .
C1 C 0.2591(3) 0.7633(3) 0.8942(2) 0.0298(9) Uani 1 1 d . . .
C2 C 0.3501(4) 0.7000(3) 0.8384(2) 0.0383(10) Uani 1 1 d . . .
H2A H 0.3645 0.7425 0.7886 0.058 Uiso 1 1 calc R . .
H2B H 0.3154 0.6393 0.8334 0.058 Uiso 1 1 calc R . .
H2C H 0.4289 0.6777 0.8575 0.058 Uiso 1 1 calc R . .
C3 C 0.1361(3) 0.7978(3) 0.8652(2) 0.0401(10) Uani 1 1 d . . .
H3A H 0.1500 0.8395 0.8150 0.060 Uiso 1 1 calc R . .
H3B H 0.0783 0.8392 0.9009 0.060 Uiso 1 1 calc R . .
H3C H 0.1008 0.7370 0.8611 0.060 Uiso 1 1 calc R . .
C4 C 0.2361(4) 0.6974(3) 0.9727(2) 0.0429(11) Uani 1 1 d . . .
H4A H 0.3148 0.6748 0.9918 0.064 Uiso 1 1 calc R . .
H4B H 0.2009 0.6367 0.9680 0.064 Uiso 1 1 calc R . .
H4C H 0.1779 0.7385 1.0083 0.064 Uiso 1 1 calc R . .
C5 C 0.2016(3) 1.1179(3) 0.9052(2) 0.0255(8) Uani 1 1 d . . .
C6 C 0.1796(4) 1.1599(3) 0.9810(2) 0.0400(10) Uani 1 1 d . . .
H6A H 0.1552 1.1061 1.0226 0.060 Uiso 1 1 calc R . .
H6B H 0.1132 1.2196 0.9808 0.060 Uiso 1 1 calc R . .
H6C H 0.2560 1.1810 0.9882 0.060 Uiso 1 1 calc R . .
C7 C 0.0837(3) 1.0833(3) 0.8935(2) 0.0371(10) Uani 1 1 d . . .
H7A H 0.0595 1.0297 0.9354 0.056 Uiso 1 1 calc R . .
H7B H 0.0992 1.0556 0.8450 0.056 Uiso 1 1 calc R . .
H7C H 0.0168 1.1425 0.8927 0.056 Uiso 1 1 calc R . .
C8 C 0.2399(4) 1.2019(3) 0.8400(2) 0.0361(10) Uani 1 1 d . . .
H8A H 0.3154 1.2240 0.8478 0.054 Uiso 1 1 calc R . .
H8B H 0.1729 1.2611 0.8390 0.054 Uiso 1 1 calc R . .
H8C H 0.2558 1.1742 0.7914 0.054 Uiso 1 1 calc R . .
C9 C 0.4844(3) 0.8032(3) 1.0231(2) 0.0246(8) Uani 1 1 d . . .
C10 C 0.4643(3) 0.7665(3) 1.1012(2) 0.0291(9) Uani 1 1 d . . .
C11 C 0.4959(4) 0.6630(3) 1.1282(2) 0.0404(10) Uani 1 1 d . . .
H11A H 0.4803 0.6391 1.1813 0.048 Uiso 1 1 calc R . .
C12 C 0.5501(4) 0.5957(3) 1.0771(3) 0.0497(12) Uani 1 1 d . . .
H12A H 0.5708 0.5244 1.0952 0.060 Uiso 1 1 calc R . .
C13 C 0.5752(4) 0.6297(3) 0.9998(3) 0.0451(11) Uani 1 1 d . . .
H13A H 0.6140 0.5823 0.9652 0.054 Uiso 1 1 calc R . .
C14 C 0.5433(3) 0.7336(3) 0.9731(2) 0.0347(10) Uani 1 1 d . . .
H14A H 0.5618 0.7573 0.9201 0.042 Uiso 1 1 calc R . .
C15 C 0.3919(4) 0.8119(3) 1.2284(2) 0.0421(11) Uani 1 1 d . . .
H15A H 0.3569 0.8728 1.2539 0.063 Uiso 1 1 calc R . .
H15B H 0.4701 0.7796 1.2457 0.063 Uiso 1 1 calc R . .
H15C H 0.3331 0.7624 1.2410 0.063 Uiso 1 1 calc R . .
C16 C 0.5914(3) 0.9126(3) 0.76616(19) 0.0248(8) Uani 1 1 d . . .
C17 C 0.7169(3) 0.9135(3) 0.7697(2) 0.0298(9) Uani 1 1 d . . .
C18 C 0.8128(4) 0.8729(3) 0.7172(2) 0.0401(10) Uani 1 1 d . . .
H18A H 0.8963 0.8750 0.7212 0.048 Uiso 1 1 calc R . .
C19 C 0.7880(4) 0.8292(3) 0.6588(2) 0.0455(11) Uani 1 1 d . . .
H19A H 0.8541 0.7992 0.6235 0.055 Uiso 1 1 calc R . .
C20 C 0.6670(4) 0.8294(3) 0.6520(2) 0.0401(11) Uani 1 1 d . . .
H20A H 0.6494 0.8021 0.6106 0.048 Uiso 1 1 calc R . .
C21 C 0.5701(4) 0.8693(3) 0.7055(2) 0.0330(9) Uani 1 1 d . . .
H21A H 0.4871 0.8671 0.7006 0.040 Uiso 1 1 calc R . .
C22 C 0.8502(3) 0.9956(4) 0.8227(2) 0.0435(11) Uani 1 1 d . . .
H22A H 0.8518 1.0252 0.8686 0.065 Uiso 1 1 calc R . .
H22B H 0.8587 1.0488 0.7781 0.065 Uiso 1 1 calc R . .
H22C H 0.9190 0.9384 0.8164 0.065 Uiso 1 1 calc R . .
C23 C 0.2070(3) 0.5476(3) 0.6599(2) 0.0304(9) Uani 1 1 d . . .
C24 C 0.1126(4) 0.4837(3) 0.6502(2) 0.0422(11) Uani 1 1 d . . .
H24A H 0.0481 0.5282 0.6245 0.063 Uiso 1 1 calc R . .
H24B H 0.0747 0.4524 0.7004 0.063 Uiso 1 1 calc R . .
H24C H 0.1540 0.4291 0.6195 0.063 Uiso 1 1 calc R . .
C25 C 0.1438(4) 0.6333(3) 0.7062(2) 0.0436(11) Uani 1 1 d . . .
H25A H 0.0794 0.6775 0.6802 0.065 Uiso 1 1 calc R . .
H25B H 0.2052 0.6748 0.7117 0.065 Uiso 1 1 calc R . .
H25C H 0.1058 0.6032 0.7568 0.065 Uiso 1 1 calc R . .
C26 C 0.3082(4) 0.4784(3) 0.6999(2) 0.0424(11) Uani 1 1 d . . .
H26A H 0.3485 0.4230 0.6697 0.064 Uiso 1 1 calc R . .
H26B H 0.2708 0.4482 0.7506 0.064 Uiso 1 1 calc R . .
H26C H 0.3700 0.5196 0.7050 0.064 Uiso 1 1 calc R . .
C27 C 0.2518(4) 0.8752(3) 0.5305(3) 0.0396(10) Uani 1 1 d . . .
C28 C 0.3689(4) 0.9179(3) 0.5326(3) 0.0493(12) Uani 1 1 d . . .
H28A H 0.4010 0.8868 0.5795 0.074 Uiso 1 1 calc R . .
H28B H 0.3495 0.9930 0.5314 0.074 Uiso 1 1 calc R . .
H28C H 0.4316 0.9014 0.4884 0.074 Uiso 1 1 calc R . .
C29 C 0.1570(4) 0.8998(4) 0.6002(3) 0.0699(17) Uani 1 1 d . . .
H29A H 0.1910 0.8682 0.6464 0.105 Uiso 1 1 calc R . .
H29B H 0.0811 0.8722 0.5997 0.105 Uiso 1 1 calc R . .
H29C H 0.1375 0.9748 0.5995 0.105 Uiso 1 1 calc R . .
C30 C 0.1994(5) 0.9247(4) 0.4581(3) 0.0751(17) Uani 1 1 d . . .
H30A H 0.1238 0.8971 0.4572 0.113 Uiso 1 1 calc R . .
H30B H 0.2611 0.9091 0.4132 0.113 Uiso 1 1 calc R . .
H30C H 0.1797 0.9998 0.4576 0.113 Uiso 1 1 calc R . .
C31 C 0.1895(3) 0.6514(3) 0.3756(2) 0.0263(8) Uani 1 1 d . . .
C32 C 0.2427(3) 0.5908(3) 0.3168(2) 0.0287(9) Uani 1 1 d . . .
C33 C 0.1997(4) 0.6081(3) 0.2476(2) 0.0362(10) Uani 1 1 d . . .
H33A H 0.2364 0.5656 0.2093 0.043 Uiso 1 1 calc R . .
C34 C 0.1036(4) 0.6874(3) 0.2347(2) 0.0414(11) Uani 1 1 d . . .
H34A H 0.0744 0.7001 0.1874 0.050 Uiso 1 1 calc R . .
C35 C 0.0507(4) 0.7475(3) 0.2906(2) 0.0401(11) Uani 1 1 d . . .
H35A H -0.0162 0.8014 0.2820 0.048 Uiso 1 1 calc R . .
C36 C 0.0935(3) 0.7307(3) 0.3600(2) 0.0344(10) Uani 1 1 d . . .
H36A H 0.0564 0.7744 0.3975 0.041 Uiso 1 1 calc R . .
C37 C 0.3783(4) 0.4346(3) 0.2866(2) 0.0430(11) Uani 1 1 d . . .
H37A H 0.4484 0.3865 0.3039 0.065 Uiso 1 1 calc R . .
H37B H 0.4029 0.4645 0.2335 0.065 Uiso 1 1 calc R . .
H37C H 0.3084 0.3975 0.2902 0.065 Uiso 1 1 calc R . .
C38 C 0.5559(3) 0.6887(3) 0.45627(19) 0.0234(8) Uani 1 1 d . . .
C39 C 0.6740(3) 0.6929(3) 0.4702(2) 0.0259(8) Uani 1 1 d . . .
C40 C 0.7432(3) 0.7681(3) 0.4308(2) 0.0334(9) Uani 1 1 d . . .
H40A H 0.8224 0.7707 0.4422 0.040 Uiso 1 1 calc R . .
C41 C 0.6945(4) 0.8397(3) 0.3742(2) 0.0362(10) Uani 1 1 d . . .
H41A H 0.7405 0.8919 0.3469 0.043 Uiso 1 1 calc R . .
C42 C 0.5801(4) 0.8350(3) 0.3578(2) 0.0354(10) Uani 1 1 d . . .
H42A H 0.5478 0.8834 0.3187 0.042 Uiso 1 1 calc R . .
C43 C 0.5118(3) 0.7596(3) 0.3982(2) 0.0298(9) Uani 1 1 d . . .
H43A H 0.4333 0.7566 0.3859 0.036 Uiso 1 1 calc R . .
C44 C 0.8409(3) 0.6092(3) 0.5387(2) 0.0347(10) Uani 1 1 d . . .
H44A H 0.8585 0.5514 0.5787 0.052 Uiso 1 1 calc R . .
H44B H 0.8494 0.6738 0.5551 0.052 Uiso 1 1 calc R . .
H44C H 0.8996 0.5985 0.4917 0.052 Uiso 1 1 calc R . .
C45 C 0.065(2) 0.4447(17) 0.0697(14) 0.103(8) Uani 0.50 1 d PG A -1
C46 C -0.041(2) 0.5149(18) 0.0883(14) 0.117(9) Uani 0.50 1 d PGU A -1
H46A H -0.0677 0.5282 0.1394 0.140 Uiso 0.50 1 calc PR A -1
C47 C -0.109(2) 0.5658(15) 0.0320(14) 0.110(9) Uani 0.50 1 d PGU A -1
H47A H -0.1815 0.6138 0.0447 0.132 Uiso 0.50 1 calc PR A -1
C48 C -0.070(2) 0.5463(14) -0.0429(14) 0.097(7) Uani 0.50 1 d PGU A -1
H48A H -0.1162 0.5810 -0.0814 0.116 Uiso 0.50 1 calc PR A -1
C49 C 0.036(2) 0.4760(14) -0.0615(14) 0.102(7) Uani 0.50 1 d PGU A -1
H49A H 0.0628 0.4628 -0.1127 0.122 Uiso 0.50 1 calc PR A -1
C50 C 0.104(2) 0.4252(15) -0.0052(15) 0.082(6) Uani 0.50 1 d PGU A -1
H50A H 0.1766 0.3772 -0.0179 0.099 Uiso 0.50 1 calc PR A -1
C51 C 0.1372(14) 0.3890(14) 0.1278(9) 0.137(6) Uani 0.50 1 d P A -1
H51A H 0.0990 0.4107 0.1774 0.205 Uiso 0.50 1 calc PR A -1
H51B H 0.2223 0.4045 0.1146 0.205 Uiso 0.50 1 calc PR A -1
H51C H 0.1386 0.3146 0.1305 0.205 Uiso 0.50 1 calc PR A -1

loop_
_atom_site_aniso_label
_atom_site_aniso_U_11
_atom_site_aniso_U_22
_atom_site_aniso_U_33
_atom_site_aniso_U_23
_atom_site_aniso_U_13
_atom_site_aniso_U_12
Cr1 0.0244(3) 0.0232(3) 0.0193(3) 0.0002(2) -0.0047(2) -0.0085(3)
Cr2 0.0209(3) 0.0255(3) 0.0282(3) -0.0014(3) -0.0079(2) -0.0045(3)
P1 0.0222(5) 0.0238(5) 0.0219(5) 0.0006(4) -0.0044(4) -0.0064(4)
P2 0.0237(5) 0.0274(6) 0.0208(5) -0.0015(4) -0.0052(4) -0.0068(4)
P3 0.0215(5) 0.0290(6) 0.0326(6) -0.0012(4) -0.0057(4) -0.0043(4)
P4 0.0228(5) 0.0284(6) 0.0267(5) -0.0026(4) -0.0046(4) -0.0061(4)
N1 0.0243(16) 0.0270(17) 0.0270(17) -0.0033(13) -0.0050(13) -0.0107(14)
N2 0.0190(15) 0.0223(17) 0.0220(15) 0.0012(12) -0.0033(12) -0.0023(13)
N3 0.0224(15) 0.0208(16) 0.0220(15) 0.0003(12) -0.0041(12) -0.0056(13)
N4 0.0236(16) 0.0303(18) 0.0199(15) -0.0041(13) -0.0016(13) -0.0080(14)
N5 0.0210(15) 0.0331(19) 0.0245(16) -0.0005(14) -0.0038(13) -0.0100(14)
N6 0.0260(16) 0.0251(18) 0.0348(18) -0.0020(14) -0.0043(14) -0.0033(14)
N7 0.0231(16) 0.0298(18) 0.0291(17) 0.0003(14) -0.0094(13) -0.0029(14)
N8 0.0175(15) 0.0235(17) 0.0302(17) 0.0006(13) -0.0053(13) -0.0050(13)
O1 0.0399(15) 0.0270(15) 0.0226(13) 0.0026(11) -0.0058(11) -0.0105(12)
O2 0.0241(14) 0.0469(18) 0.0317(15) -0.0079(13) -0.0041(11) -0.0111(12)
O3 0.0341(15) 0.0324(16) 0.0313(15) -0.0045(12) -0.0110(12) -0.0009(12)
O4 0.0234(13) 0.0291(15) 0.0358(15) 0.0013(12) -0.0108(11) -0.0067(11)
C1 0.032(2) 0.023(2) 0.037(2) -0.0049(17) -0.0099(18) -0.0076(17)
C2 0.040(2) 0.030(2) 0.051(3) -0.014(2) -0.012(2) -0.0046(19)
C3 0.038(2) 0.039(3) 0.051(3) -0.014(2) -0.014(2) -0.013(2)
C4 0.054(3) 0.035(3) 0.043(3) 0.002(2) -0.008(2) -0.022(2)
C5 0.0223(19) 0.023(2) 0.029(2) 0.0003(16) -0.0060(16) -0.0003(16)
C6 0.040(2) 0.039(3) 0.038(2) -0.006(2) -0.0060(19) 0.003(2)
C7 0.027(2) 0.035(2) 0.048(3) -0.001(2) -0.0088(19) -0.0052(18)
C8 0.034(2) 0.028(2) 0.042(2) 0.0066(18) -0.0062(19) -0.0040(18)
C9 0.0257(19) 0.021(2) 0.030(2) 0.0002(16) -0.0094(16) -0.0068(16)
C10 0.030(2) 0.024(2) 0.035(2) 0.0039(17) -0.0123(17) -0.0093(17)
C11 0.050(3) 0.027(2) 0.045(3) 0.007(2) -0.016(2) -0.012(2)
C12 0.063(3) 0.020(2) 0.064(3) 0.009(2) -0.022(3) -0.004(2)
C13 0.049(3) 0.030(3) 0.061(3) -0.013(2) -0.017(2) -0.001(2)
C14 0.033(2) 0.031(2) 0.043(2) -0.0041(19) -0.0151(19) -0.0032(18)
C15 0.052(3) 0.046(3) 0.028(2) 0.0066(19) -0.006(2) -0.020(2)
C16 0.031(2) 0.0186(19) 0.0231(19) 0.0010(15) -0.0019(16) -0.0063(16)
C17 0.034(2) 0.026(2) 0.029(2) -0.0047(17) -0.0052(17) -0.0044(17)
C18 0.031(2) 0.047(3) 0.041(3) -0.014(2) 0.0050(19) -0.007(2)
C19 0.047(3) 0.043(3) 0.045(3) -0.019(2) 0.011(2) -0.009(2)
C20 0.050(3) 0.039(3) 0.035(2) -0.0151(19) 0.002(2) -0.013(2)
C21 0.035(2) 0.036(2) 0.029(2) -0.0081(18) 0.0020(18) -0.0100(19)
C22 0.027(2) 0.064(3) 0.044(3) -0.009(2) -0.0042(19) -0.016(2)
C23 0.034(2) 0.033(2) 0.023(2) 0.0016(16) -0.0010(17) -0.0112(18)
C24 0.041(2) 0.046(3) 0.040(2) -0.004(2) 0.004(2) -0.021(2)
C25 0.047(3) 0.049(3) 0.033(2) -0.007(2) 0.003(2) -0.012(2)
C26 0.043(2) 0.047(3) 0.033(2) 0.004(2) -0.0042(19) -0.008(2)
C27 0.039(2) 0.025(2) 0.055(3) -0.006(2) -0.006(2) -0.0051(19)
C28 0.045(3) 0.037(3) 0.070(3) -0.018(2) -0.006(2) -0.011(2)
C29 0.058(3) 0.043(3) 0.102(4) -0.033(3) 0.024(3) -0.010(3)
C30 0.104(4) 0.031(3) 0.101(4) 0.011(3) -0.061(4) -0.011(3)
C31 0.0218(19) 0.026(2) 0.031(2) 0.0046(16) -0.0084(16) -0.0069(16)
C32 0.0216(19) 0.030(2) 0.033(2) 0.0078(17) -0.0087(17) -0.0088(17)
C33 0.041(2) 0.041(3) 0.030(2) 0.0010(19) -0.0105(19) -0.015(2)
C34 0.039(2) 0.053(3) 0.035(2) 0.016(2) -0.023(2) -0.017(2)
C35 0.033(2) 0.044(3) 0.042(3) 0.011(2) -0.015(2) -0.008(2)
C36 0.025(2) 0.038(2) 0.037(2) 0.0060(19) -0.0062(18) -0.0066(18)
C37 0.049(3) 0.043(3) 0.037(2) -0.004(2) -0.011(2) -0.005(2)
C38 0.0262(19) 0.023(2) 0.0207(18) -0.0034(15) -0.0007(15) -0.0047(16)
C39 0.0263(19) 0.028(2) 0.0239(19) -0.0018(16) -0.0028(16) -0.0081(16)
C40 0.026(2) 0.036(2) 0.039(2) -0.0035(19) -0.0037(18) -0.0115(18)
C41 0.039(2) 0.033(2) 0.034(2) -0.0020(18) 0.0061(19) -0.0142(19)
C42 0.040(2) 0.033(2) 0.030(2) 0.0046(18) -0.0026(18) -0.0070(19)
C43 0.029(2) 0.033(2) 0.027(2) -0.0014(17) -0.0049(16) -0.0050(17)
C44 0.028(2) 0.040(3) 0.040(2) -0.0029(19) -0.0143(18) -0.0108(18)
C45 0.047(10) 0.083(14) 0.15(2) 0.035(12) 0.018(10) -0.017(9)
C46 0.119(16) 0.062(12) 0.140(17) 0.020(10) 0.037(11) -0.034(11)
C47 0.109(15) 0.053(11) 0.15(2) 0.012(10) 0.025(13) -0.038(10)
C48 0.074(11) 0.052(11) 0.16(2) -0.017(12) 0.007(13) -0.033(7)
C49 0.071(12) 0.062(13) 0.18(2) -0.021(13) 0.002(10) -0.039(8)
C50 0.051(9) 0.044(11) 0.15(2) -0.048(12) 0.036(8) -0.011(7)
C51 0.106(13) 0.191(19) 0.116(14) -0.007(13) 0.007(10) -0.074(13)

loop_
_atom_type_symbol
_atom_type_description
_atom_type_scat_dispersion_real
_atom_type_scat_dispersion_imag
_atom_type_scat_source
C C 0.0033 0.0016 'International Tables Vol C Tables 4.2.6.8 and 6.1.1.4'
H H 0.0000 0.0000 'International Tables Vol C Tables 4.2.6.8 and 6.1.1.4'
N N 0.0061 0.0033 'International Tables Vol C Tables 4.2.6.8 and 6.1.1.4'
O O 0.0106 0.0060 'International Tables Vol C Tables 4.2.6.8 and 6.1.1.4'
P P 0.1023 0.0942 'International Tables Vol C Tables 4.2.6.8 and 6.1.1.4'
Cr Cr 0.3209 0.6236 'International Tables Vol C Tables 4.2.6.8 and 6.1.1.4'

loop_
_geom_angle_atom_site_label_1
_geom_angle_atom_site_label_2
_geom_angle_atom_site_label_3
_geom_angle
_geom_angle_site_symmetry_1
_geom_angle_site_symmetry_3
N4 Cr1 N3 96.33(11) . .
N4 Cr1 N3 168.74(12) . 2_677
N3 Cr1 N3 88.71(11) . 2_677
N4 Cr1 O1 95.83(10) . 2_677
N3 Cr1 O1 155.48(11) . 2_677
N3 Cr1 O1 75.94(10) 2_677 2_677
N7 Cr2 N8 168.72(11) . 2_666
N7 Cr2 N8 95.73(11) . .
N8 Cr2 N8 90.22(11) 2_666 .
N7 Cr2 O4 94.32(10) . 2_666
N8 Cr2 O4 76.51(10) 2_666 2_666
N8 Cr2 O4 154.64(10) . 2_666
N1 P1 N2 85.23(14) . .
N1 P1 N3 104.06(14) . .
N2 P1 N3 95.14(13) . .
N1 P1 P2 42.31(10) . .
N2 P1 P2 43.35(10) . .
N3 P1 P2 98.41(10) . .
N4 P2 N1 105.22(14) . .
N4 P2 N2 94.29(13) . .
N1 P2 N2 82.75(13) . .
N4 P2 P1 98.63(10) . .
N1 P2 P1 40.65(10) . .
N2 P2 P1 42.51(9) . .
N7 P3 N6 104.95(14) . .
N7 P3 N5 94.57(14) . .
N6 P3 N5 82.88(14) . .
N7 P3 P4 98.48(11) . .
N6 P3 P4 40.76(10) . .
N5 P3 P4 42.56(9) . .
N6 P4 N5 85.07(14) . .
N6 P4 N8 104.63(14) . .
N5 P4 N8 94.62(14) . .
N6 P4 P3 41.93(10) . .
N5 P4 P3 43.59(10) . .
N8 P4 P3 98.33(10) . .
C1 N1 P1 129.9(2) . .
C1 N1 P2 127.1(2) . .
P1 N1 P2 97.04(15) . .
C5 N2 P1 118.2(2) . .
C5 N2 P2 119.2(2) . .
P1 N2 P2 94.14(14) . .
C9 N3 P1 109.7(2) . .
C9 N3 Cr1 125.1(2) . .
P1 N3 Cr1 107.36(14) . .
C9 N3 Cr1 106.0(2) . 2_677
P1 N3 Cr1 116.89(15) . 2_677
Cr1 N3 Cr1 91.29(11) . 2_677
C16 N4 P2 124.0(2) . .
C16 N4 Cr1 124.7(2) . .
P2 N4 Cr1 110.97(14) . .
C23 N5 P4 118.3(2) . .
C23 N5 P3 118.0(2) . .
P4 N5 P3 93.85(14) . .
C27 N6 P4 129.7(3) . .
C27 N6 P3 126.6(2) . .
P4 N6 P3 97.32(15) . .
C31 N7 P3 124.3(3) . .
C31 N7 Cr2 125.7(2) . .
P3 N7 Cr2 109.89(15) . .
C38 N8 P4 110.0(2) . .
C38 N8 Cr2 107.3(2) . 2_666
P4 N8 Cr2 116.35(15) . 2_666
C38 N8 Cr2 126.4(2) . .
P4 N8 Cr2 106.26(13) . .
Cr2 N8 Cr2 89.78(11) 2_666 .
C10 O1 C15 118.1(3) . .
C10 O1 Cr1 108.74(19) . 2_677
C15 O1 Cr1 127.7(2) . 2_677
C17 O2 C22 117.2(3) . .
C32 O3 C37 117.4(3) . .
C39 O4 C44 117.9(3) . .
C39 O4 Cr2 109.20(19) . 2_666
C44 O4 Cr2 126.8(2) . 2_666
N1 C1 C3 109.9(3) . .
N1 C1 C2 108.9(3) . .
C3 C1 C2 109.8(3) . .
N1 C1 C4 109.5(3) . .
C3 C1 C4 108.9(3) . .
C2 C1 C4 109.9(3) . .
N2 C5 C7 111.9(3) . .
N2 C5 C6 107.7(3) . .
C7 C5 C6 110.1(3) . .
N2 C5 C8 107.8(3) . .
C7 C5 C8 109.7(3) . .
C6 C5 C8 109.6(3) . .
C14 C9 C10 118.1(3) . .
C14 C9 N3 123.3(3) . .
C10 C9 N3 118.6(3) . .
C11 C10 O1 124.2(3) . .
C11 C10 C9 121.5(4) . .
O1 C10 C9 114.3(3) . .
C12 C11 C10 118.9(4) . .
C11 C12 C13 121.2(4) . .
C12 C13 C14 119.5(4) . .
C9 C14 C13 120.7(4) . .
C21 C16 N4 126.7(3) . .
C21 C16 C17 115.9(3) . .
N4 C16 C17 117.4(3) . .
C18 C17 O2 123.3(3) . .
C18 C17 C16 122.2(4) . .
O2 C17 C16 114.5(3) . .
C19 C18 C17 120.2(4) . .
C18 C19 C20 119.5(4) . .
C19 C20 C21 120.3(4) . .
C16 C21 C20 121.9(4) . .
C25 C23 N5 111.9(3) . .
C25 C23 C24 110.0(3) . .
N5 C23 C24 108.3(3) . .
C25 C23 C26 109.9(3) . .
N5 C23 C26 107.0(3) . .
C24 C23 C26 109.7(3) . .
N6 C27 C29 110.5(3) . .
N6 C27 C28 110.2(3) . .
C29 C27 C28 108.6(4) . .
N6 C27 C30 108.0(4) . .
C29 C27 C30 109.7(4) . .
C28 C27 C30 109.9(4) . .
C36 C31 N7 126.1(4) . .
C36 C31 C32 116.5(3) . .
N7 C31 C32 117.4(3) . .
C33 C32 O3 123.4(4) . .
C33 C32 C31 121.8(4) . .
O3 C32 C31 114.8(3) . .
C34 C33 C32 119.9(4) . .
C35 C34 C33 119.6(4) . .
C34 C35 C36 120.9(4) . .
C35 C36 C31 121.4(4) . .
C43 C38 C39 117.5(3) . .
C43 C38 N8 122.8(3) . .
C39 C38 N8 119.7(3) . .
C40 C39 O4 123.5(3) . .
C40 C39 C38 122.0(3) . .
O4 C39 C38 114.5(3) . .
C39 C40 C41 118.8(4) . .
C42 C41 C40 120.2(3) . .
C41 C42 C43 120.2(4) . .
C38 C43 C42 121.2(4) . .
C46 C45 C50 120.0 . .
C46 C45 C51 121.2(13) . .
C50 C45 C51 118.8(13) . .
C47 C46 C45 120.0 . .
C46 C47 C48 120.0 . .
C49 C48 C47 120.0 . .
C50 C49 C48 120.0 . .
C49 C50 C45 120.0 . .

loop_
_geom_bond_atom_site_label_1
_geom_bond_atom_site_label_2
_geom_bond_distance
_geom_bond_site_symmetry_2
Cr1 N4 2.056(3) .
Cr1 N3 2.098(3) .
Cr1 N3 2.118(3) 2_677
Cr1 O1 2.208(2) 2_677
Cr2 N7 2.054(3) .
Cr2 N8 2.115(3) 2_666
Cr2 N8 2.116(3) .
Cr2 O4 2.221(2) 2_666
P1 N1 1.698(3) .
P1 N2 1.753(3) .
P1 N3 1.750(3) .
P1 P2 2.5871(13) .
P2 N4 1.673(3) .
P2 N1 1.755(3) .
P2 N2 1.781(3) .
P3 N7 1.672(3) .
P3 N6 1.745(3) .
P3 N5 1.790(3) .
P3 P4 2.5900(13) .
P4 N6 1.705(3) .
P4 N5 1.756(3) .
P4 N8 1.758(3) .
N1 C1 1.488(4) .
N2 C5 1.502(4) .
N3 C9 1.439(4) .
N3 Cr1 2.118(3) 2_677
N4 C16 1.389(4) .
N5 C23 1.512(4) .
N6 C27 1.489(5) .
N7 C31 1.395(4) .
N8 C38 1.435(4) .
N8 Cr2 2.115(3) 2_666
O1 C10 1.385(4) .
O1 C15 1.437(4) .
O1 Cr1 2.208(2) 2_677
O2 C17 1.387(4) .
O2 C22 1.432(4) .
O3 C32 1.395(4) .
O3 C37 1.424(5) .
O4 C39 1.393(4) .
O4 C44 1.438(4) .
O4 Cr2 2.221(2) 2_666
C1 C3 1.524(5) .
C1 C2 1.525(5) .
C1 C4 1.537(5) .
C5 C7 1.527(5) .
C5 C6 1.523(5) .
C5 C8 1.533(5) .
C9 C14 1.390(5) .
C9 C10 1.400(5) .
C10 C11 1.385(5) .
C11 C12 1.372(6) .
C12 C13 1.383(6) .
C13 C14 1.389(5) .
C16 C21 1.396(5) .
C16 C17 1.411(5) .
C17 C18 1.377(5) .
C18 C19 1.379(6) .
C19 C20 1.372(6) .
C20 C21 1.391(5) .
C23 C25 1.515(5) .
C23 C24 1.517(5) .
C23 C26 1.531(5) .
C27 C29 1.517(6) .
C27 C28 1.521(5) .
C27 C30 1.531(6) .
C31 C36 1.391(5) .
C31 C32 1.413(5) .
C32 C33 1.390(5) .
C33 C34 1.382(6) .
C34 C35 1.368(6) .
C35 C36 1.395(5) .
C38 C43 1.388(5) .
C38 C39 1.396(5) .
C39 C40 1.387(5) .
C40 C41 1.393(5) .
C41 C42 1.374(5) .
C42 C43 1.390(5) .
C45 C46 1.3900 .
C45 C50 1.3900 .
C45 C51 1.46(3) .
C46 C47 1.3900 .
C47 C48 1.3900 .
C48 C49 1.3900 .
C49 C50 1.3900 .

loop_
_geom_torsion_atom_site_label_1
_geom_torsion_atom_site_label_2
_geom_torsion_atom_site_label_3
_geom_torsion_atom_site_label_4
_geom_torsion
_geom_torsion_site_symmetry_1
_geom_torsion_site_symmetry_4
N1 P1 P2 N4 -103.34(18) . .
N2 P1 P2 N4 86.93(17) . .
N3 P1 P2 N4 -1.66(15) . .
N2 P1 P2 N1 -169.73(19) . .
N3 P1 P2 N1 101.68(17) . .
N1 P1 P2 N2 169.73(19) . .
N3 P1 P2 N2 -88.59(16) . .
N7 P3 P4 N6 103.09(19) . .
N5 P3 P4 N6 -169.4(2) . .
N7 P3 P4 N5 -87.52(17) . .
N6 P3 P4 N5 169.4(2) . .
N7 P3 P4 N8 0.43(15) . .
N6 P3 P4 N8 -102.65(18) . .
N5 P3 P4 N8 87.95(17) . .
N2 P1 N1 C1 -146.4(3) . .
N3 P1 N1 C1 119.4(3) . .
P2 P1 N1 C1 -153.5(4) . .
N2 P1 N1 P2 7.06(13) . .
N3 P1 N1 P2 -87.06(15) . .
N4 P2 N1 C1 -119.9(3) . .
N2 P2 N1 C1 147.6(3) . .
P1 P2 N1 C1 154.6(4) . .
N4 P2 N1 P1 85.52(16) . .
N2 P2 N1 P1 -6.98(13) . .
N1 P1 N2 C5 119.5(3) . .
N3 P1 N2 C5 -136.8(2) . .
P2 P1 N2 C5 126.4(3) . .
N1 P1 N2 P2 -6.92(13) . .
N3 P1 N2 P2 96.81(14) . .
N4 P2 N2 C5 136.2(2) . .
N1 P2 N2 C5 -119.0(2) . .
P1 P2 N2 C5 -125.7(3) . .
N4 P2 N2 P1 -98.10(14) . .
N1 P2 N2 P1 6.73(13) . .
N1 P1 N3 C9 -63.5(2) . .
N2 P1 N3 C9 -149.9(2) . .
P2 P1 N3 C9 -106.4(2) . .
N1 P1 N3 Cr1 75.16(16) . .
N2 P1 N3 Cr1 -11.20(16) . .
P2 P1 N3 Cr1 32.35(13) . .
N1 P1 N3 Cr1 175.83(14) . 2_677
N2 P1 N3 Cr1 89.47(16) . 2_677
P2 P1 N3 Cr1 133.02(12) . 2_677
N4 Cr1 N3 C9 79.4(3) . .
N3 Cr1 N3 C9 -110.6(3) 2_677 .
O1 Cr1 N3 C9 -161.2(2) 2_677 .
N4 Cr1 N3 P1 -51.15(16) . .
N3 Cr1 N3 P1 118.76(18) 2_677 .
O1 Cr1 N3 P1 68.2(3) 2_677 .
N4 Cr1 N3 Cr1 -169.91(11) . 2_677
N3 Cr1 N3 Cr1 0.0 2_677 2_677
O1 Cr1 N3 Cr1 -50.6(3) 2_677 2_677
N1 P2 N4 C16 101.4(3) . .
N2 P2 N4 C16 -175.0(3) . .
P1 P2 N4 C16 142.5(3) . .
N1 P2 N4 Cr1 -72.32(17) . .
N2 P2 N4 Cr1 11.33(16) . .
P1 P2 N4 Cr1 -31.26(14) . .
N3 Cr1 N4 C16 -122.0(3) . .
N3 Cr1 N4 C16 121.8(5) 2_677 .
O1 Cr1 N4 C16 79.4(3) 2_677 .
N3 Cr1 N4 P2 51.67(17) . .
N3 Cr1 N4 P2 -64.6(6) 2_677 .
O1 Cr1 N4 P2 -106.99(15) 2_677 .
N6 P4 N5 C23 -117.7(3) . .
N8 P4 N5 C23 138.0(3) . .
P3 P4 N5 C23 -124.8(3) . .
N6 P4 N5 P3 7.09(14) . .
N8 P4 N5 P3 -97.24(14) . .
N7 P3 N5 C23 -137.4(3) . .
N6 P3 N5 C23 118.0(3) . .
P4 P3 N5 C23 125.0(3) . .
N7 P3 N5 P4 97.57(15) . .
N6 P3 N5 P4 -6.96(14) . .
N5 P4 N6 C27 145.2(3) . .
N8 P4 N6 C27 -121.3(3) . .
P3 P4 N6 C27 152.5(4) . .
N5 P4 N6 P3 -7.32(14) . .
N8 P4 N6 P3 86.18(15) . .
N7 P3 N6 C27 120.6(3) . .
N5 P3 N6 C27 -146.5(3) . .
P4 P3 N6 C27 -153.7(4) . .
N7 P3 N6 P4 -85.65(16) . .
N5 P3 N6 P4 7.21(14) . .
N6 P3 N7 C31 -108.5(3) . .
N5 P3 N7 C31 167.6(3) . .
P4 P3 N7 C31 -149.7(3) . .
N6 P3 N7 Cr2 74.98(17) . .
N5 P3 N7 Cr2 -8.85(16) . .
P4 P3 N7 Cr2 33.82(14) . .
N8 Cr2 N7 C31 -109.7(6) 2_666 .
N8 Cr2 N7 C31 128.8(3) . .
O4 Cr2 N7 C31 -74.5(3) 2_666 .
N8 Cr2 N7 P3 66.7(6) 2_666 .
N8 Cr2 N7 P3 -54.77(16) . .
O4 Cr2 N7 P3 101.91(15) 2_666 .
N6 P4 N8 C38 64.8(3) . .
N5 P4 N8 C38 150.9(2) . .
P3 P4 N8 C38 107.2(2) . .
N6 P4 N8 Cr2 -173.01(14) . 2_666
N5 P4 N8 Cr2 -86.91(16) . 2_666
P3 P4 N8 Cr2 -130.65(12) . 2_666
N6 P4 N8 Cr2 -74.96(16) . .
N5 P4 N8 Cr2 11.14(15) . .
P3 P4 N8 Cr2 -32.60(12) . .
N7 Cr2 N8 C38 -78.1(3) . .
N8 Cr2 N8 C38 111.5(3) 2_666 .
O4 Cr2 N8 C38 169.0(2) 2_666 .
N7 Cr2 N8 P4 52.94(15) . .
N8 Cr2 N8 P4 -117.46(17) 2_666 .
O4 Cr2 N8 P4 -59.9(3) 2_666 .
N7 Cr2 N8 Cr2 170.40(11) . 2_666
N8 Cr2 N8 Cr2 0.0 2_666 2_666
O4 Cr2 N8 Cr2 57.6(3) 2_666 2_666
P1 N1 C1 C3 88.8(4) . .
P2 N1 C1 C3 -57.5(4) . .
P1 N1 C1 C2 -151.0(3) . .
P2 N1 C1 C2 62.8(4) . .
P1 N1 C1 C4 -30.8(4) . .
P2 N1 C1 C4 -177.1(3) . .
P1 N2 C5 C7 -59.7(4) . .
P2 N2 C5 C7 53.5(3) . .
P1 N2 C5 C6 61.4(3) . .
P2 N2 C5 C6 174.6(2) . .
P1 N2 C5 C8 179.5(2) . .
P2 N2 C5 C8 -67.3(3) . .
P1 N3 C9 C14 85.4(4) . .
Cr1 N3 C9 C14 -44.3(4) . .
Cr1 N3 C9 C14 -147.6(3) 2_677 .
P1 N3 C9 C10 -93.0(3) . .
Cr1 N3 C9 C10 137.3(3) . .
Cr1 N3 C9 C10 34.0(3) 2_677 .
C15 O1 C10 C11 -1.4(5) . .
Cr1 O1 C10 C11 154.6(3) 2_677 .
C15 O1 C10 C9 -179.5(3) . .
Cr1 O1 C10 C9 -23.5(3) 2_677 .
C14 C9 C10 C11 -3.3(5) . .
N3 C9 C10 C11 175.2(3) . .
C14 C9 C10 O1 174.9(3) . .
N3 C9 C10 O1 -6.6(4) . .
O1 C10 C11 C12 -176.8(4) . .
C9 C10 C11 C12 1.2(6) . .
C10 C11 C12 C13 1.0(7) . .
C11 C12 C13 C14 -1.0(7) . .
C10 C9 C14 C13 3.2(5) . .
N3 C9 C14 C13 -175.1(3) . .
C12 C13 C14 C9 -1.2(6) . .
P2 N4 C16 C21 2.5(5) . .
Cr1 N4 C16 C21 175.3(3) . .
P2 N4 C16 C17 -177.7(3) . .
Cr1 N4 C16 C17 -4.9(4) . .
C22 O2 C17 C18 22.1(5) . .
C22 O2 C17 C16 -158.0(3) . .
C21 C16 C17 C18 -0.9(5) . .
N4 C16 C17 C18 179.3(3) . .
C21 C16 C17 O2 179.2(3) . .
N4 C16 C17 O2 -0.6(5) . .
O2 C17 C18 C19 179.7(4) . .
C16 C17 C18 C19 -0.2(6) . .
C17 C18 C19 C20 2.0(7) . .
C18 C19 C20 C21 -2.7(6) . .
N4 C16 C21 C20 180.0(3) . .
C17 C16 C21 C20 0.1(5) . .
C19 C20 C21 C16 1.7(6) . .
P4 N5 C23 C25 56.2(4) . .
P3 N5 C23 C25 -55.6(4) . .
P4 N5 C23 C24 177.7(3) . .
P3 N5 C23 C24 65.8(4) . .
P4 N5 C23 C26 -64.2(4) . .
P3 N5 C23 C26 -176.0(3) . .
P4 N6 C27 C29 -82.1(4) . .
P3 N6 C27 C29 63.1(5) . .
P4 N6 C27 C28 37.9(5) . .
P3 N6 C27 C28 -176.9(3) . .
P4 N6 C27 C30 157.9(3) . .
P3 N6 C27 C30 -56.9(4) . .
P3 N7 C31 C36 8.4(5) . .
Cr2 N7 C31 C36 -175.6(3) . .
P3 N7 C31 C32 -172.4(2) . .
Cr2 N7 C31 C32 3.5(4) . .
C37 O3 C32 C33 -17.9(5) . .
C37 O3 C32 C31 163.6(3) . .
C36 C31 C32 C33 -1.3(5) . .
N7 C31 C32 C33 179.5(3) . .
C36 C31 C32 O3 177.2(3) . .
N7 C31 C32 O3 -2.0(4) . .
O3 C32 C33 C34 -177.5(3) . .
C31 C32 C33 C34 0.9(5) . .
C32 C33 C34 C35 -0.6(6) . .
C33 C34 C35 C36 0.8(6) . .
C34 C35 C36 C31 -1.3(6) . .
N7 C31 C36 C35 -179.4(3) . .
C32 C31 C36 C35 1.5(5) . .
P4 N8 C38 C43 -81.8(4) . .
Cr2 N8 C38 C43 150.8(3) 2_666 .
Cr2 N8 C38 C43 47.8(4) . .
P4 N8 C38 C39 97.0(3) . .
Cr2 N8 C38 C39 -30.4(4) 2_666 .
Cr2 N8 C38 C39 -133.3(3) . .
C44 O4 C39 C40 -3.2(5) . .
Cr2 O4 C39 C40 -157.6(3) 2_666 .
C44 O4 C39 C38 175.4(3) . .
Cr2 O4 C39 C38 21.0(4) 2_666 .
C43 C38 C39 C40 3.3(5) . .
N8 C38 C39 C40 -175.6(3) . .
C43 C38 C39 O4 -175.4(3) . .
N8 C38 C39 O4 5.7(5) . .
O4 C39 C40 C41 176.8(3) . .
C38 C39 C40 C41 -1.7(6) . .
C39 C40 C41 C42 -0.4(6) . .
C40 C41 C42 C43 0.8(6) . .
C39 C38 C43 C42 -2.9(5) . .
N8 C38 C43 C42 176.0(3) . .
C41 C42 C43 C38 0.9(6) . .
C50 C45 C46 C47 0.0 . .
C51 C45 C46 C47 -179.2(14) . .
C45 C46 C47 C48 0.0 . .
C46 C47 C48 C49 0.0 . .
C47 C48 C49 C50 0.0 . .
C48 C49 C50 C45 0.0 . .
C46 C45 C50 C49 0.0 . .
C51 C45 C50 C49 179.2(14) . .
